data_8106879
loop_
_publ_author_name
'Xue-Feng, Wei'
'Juan, Miao'
'Ling-Ling, Shi'

_publ_section_title
;
 Crystal structure of
 hexaaquabis(\m2-3-(6-carboxylatopyridin-2-yl)-5-(pyrazin-2-yl)-1,2,4-triazol-1-ido)bis(\m3-3-(6-carboxylatopyridin-2-yl)-5-(pyrazin-2-yl)-1,2,4-triazol-1-ido)tetra-manganese(II)
 dihydrate, C48H40Mn4N24O16
;
_journal_issue 2
_journal_name_full 'Zeitschrift f\"ur Kristallographie - New Crystal Structures'
_journal_page_first 375
_journal_page_last 377
_journal_paper_doi 10.1515/ncrs-2014-9097
_journal_volume 231
_journal_year 2016
_chemical_formula_sum 'C48 H40 Mn4 N24 O16'
_chemical_formula_weight 1428.80
_space_group_IT_number 14
_space_group_name_Hall '-P 2ybc'
_space_group_name_H-M_alt 'P 1 21/c 1'
_symmetry_cell_setting monoclinic
_symmetry_space_group_name_H-M 'P 1 21/c 1'
_atom_sites_solution_hydrogens geom
_atom_sites_solution_primary direct
_atom_sites_solution_secondary difmap
_cell_angle_alpha 90.00
_cell_angle_beta 96.535(7)
_cell_angle_gamma 90.00
_cell_formula_units_Z 2
_cell_length_a 13.458(7)
_cell_length_b 14.095(8)
_cell_length_c 14.679(8)
_cell_measurement_reflns_used 1241
_cell_measurement_temperature 296(2)
_cell_measurement_theta_max 18.96
_cell_measurement_theta_min 2.42
_cell_volume 2766(3)
_computing_cell_refinement 'Bruker SMART'
_computing_data_collection 'Bruker SMART'
_computing_data_reduction 'Bruker SAINT'
_computing_molecular_graphics 'Bruker SHELXTL'
_computing_publication_material 'Bruker SHELXTL'
_computing_structure_refinement 'SHELXL-97 (Sheldrick, 1997)'
_computing_structure_solution 'SHELXS-97 (Sheldrick, 1990)'
_diffrn_ambient_temperature 296(2)
_diffrn_detector_area_resol_mean NONE
_diffrn_measured_fraction_theta_full 0.960
_diffrn_measured_fraction_theta_max 0.960
_diffrn_measurement_device_type 'CCD area detector'
_diffrn_measurement_method 'phi and omega scans'
_diffrn_radiation_monochromator graphite
_diffrn_radiation_source 'fine-focus sealed tube'
_diffrn_radiation_type MoK\a
_diffrn_radiation_wavelength 0.71073
_diffrn_reflns_av_R_equivalents 0.1153
_diffrn_reflns_av_sigmaI/netI 0.1069
_diffrn_reflns_limit_h_max 16
_diffrn_reflns_limit_h_min -15
_diffrn_reflns_limit_k_max 16
_diffrn_reflns_limit_k_min -16
_diffrn_reflns_limit_l_max 17
_diffrn_reflns_limit_l_min -17
_diffrn_reflns_number 18530
_diffrn_reflns_theta_full 25.00
_diffrn_reflns_theta_max 25.00
_diffrn_reflns_theta_min 2.42
_diffrn_standards_decay_% NONE
_diffrn_standards_interval_count NONE
_diffrn_standards_interval_time NONE
_diffrn_standards_number NONE
_exptl_absorpt_coefficient_mu 0.987
_exptl_absorpt_correction_T_max 0.7835
_exptl_absorpt_correction_T_min 0.7431
_exptl_absorpt_correction_type multi-scan
_exptl_absorpt_process_details SADABS
_exptl_crystal_colour YELLOW
_exptl_crystal_density_diffrn 1.715
_exptl_crystal_density_method 'not measured'
_exptl_crystal_description BLOCK
_exptl_crystal_F_000 1448
_exptl_crystal_size_max 0.32
_exptl_crystal_size_mid 0.28
_exptl_crystal_size_min 0.26
_refine_diff_density_max 0.516
_refine_diff_density_min -0.328
_refine_diff_density_rms 0.072
_refine_ls_extinction_method none
_refine_ls_goodness_of_fit_ref 1.002
_refine_ls_hydrogen_treatment constr
_refine_ls_matrix_type full
_refine_ls_number_parameters 416
_refine_ls_number_reflns 4673
_refine_ls_number_restraints 0
_refine_ls_restrained_S_all 1.002
_refine_ls_R_factor_all 0.1512
_refine_ls_R_factor_gt 0.0570
_refine_ls_shift/su_max 0.000
_refine_ls_shift/su_mean 0.000
_refine_ls_structure_factor_coef Fsqd
_refine_ls_weighting_details 'calc w=1/[\s^2^(Fo^2^)+(0.0417P)^2^+0.0000P] where P=(Fo^2^+2Fc^2^)/3'
_refine_ls_weighting_scheme calc
_refine_ls_wR_factor_gt 0.0989
_refine_ls_wR_factor_ref 0.1273
_reflns_number_gt 2170
_reflns_number_total 4673
_reflns_threshold_expression >2sigma(I)
_cod_data_source_file suppl_ncrs-2014-9097_suppl.cif
_cod_data_source_block a
_cod_depositor_comments
;
The following automatic conversions were performed:

data item '_exptl_absorpt_correction_type' value 'MULTI-SCAN' was
changed to 'multi-scan' in accordance with the built-in table derived
from the CIF Core dictionary named 'cif_core.dic' version 2.4.5 last
updated on 2014-11-21.

data item '_refine_ls_hydrogen_treatment' value 'CONSTR' was changed
to 'constr' in accordance with the built-in table derived from the
CIF Core dictionary named 'cif_core.dic' version 2.4.5 last updated
on 2014-11-21.

data item '_symmetry_cell_setting' value 'Monoclinic' was changed to
'monoclinic' in accordance with the built-in table derived from the
CIF Core dictionary named 'cif_core.dic' version 2.4.5 last updated
on 2014-11-21.

data item '_exptl_crystal_density_meas' value 'NONE' was changed to
'?' -- the value is perceived as not measured.

Automatic conversion script
Id: cif_fix_values 8738 2021-04-28 16:35:53Z antanas 
;
_cod_original_sg_symbol_H-M P2(1)/c
_cod_database_code 8106879

loop_
_symmetry_equiv_pos_as_xyz
'x, y, z'
'-x, y+1/2, -z+1/2'
'-x, -y, -z'
'x, -y-1/2, z-1/2'

loop_
_atom_site_label
_atom_site_type_symbol
_atom_site_fract_x
_atom_site_fract_y
_atom_site_fract_z
_atom_site_U_iso_or_equiv
_atom_site_adp_type
_atom_site_occupancy
_atom_site_symmetry_multiplicity
_atom_site_calc_flag
_atom_site_refinement_flags
_atom_site_disorder_assembly
_atom_site_disorder_group
Mn1 Mn 0.48161(6) 0.48274(6) 0.37823(6) 0.0361(3) Uani 1 1 d . . .
Mn2 Mn 0.16522(7) 0.50685(6) 0.20175(6) 0.0470(3) Uani 1 1 d . . .
O1 O 0.0053(3) 0.5255(4) 0.1388(4) 0.0870(17) Uani 1 1 d . . .
O2 O -0.1135(4) 0.6210(4) 0.0678(4) 0.0981(19) Uani 1 1 d . . .
O3 O 0.6045(3) 0.4726(3) 0.5098(2) 0.0467(10) Uani 1 1 d . . .
O4 O 0.7477(4) 0.3910(3) 0.5412(3) 0.0766(16) Uani 1 1 d . . .
O5 O 0.2190(3) 0.4830(3) 0.0667(3) 0.0625(12) Uani 1 1 d . . .
H1W H 0.2688 0.4456 0.0727 0.094 Uiso 1 1 d R . .
H2W H 0.1692 0.4853 0.0255 0.094 Uiso 1 1 d R . .
O6 O 0.1203(3) 0.5100(3) 0.3402(3) 0.0552(11) Uani 1 1 d . . .
H3W H 0.0625 0.5289 0.3381 0.083 Uiso 1 1 calc R . .
H4W H 0.1584 0.5272 0.3888 0.083 Uiso 1 1 d R . .
O7 O 0.5847(3) 0.4444(3) 0.2759(3) 0.0533(11) Uani 1 1 d . . .
H5W H 0.5972 0.4929 0.2447 0.080 Uiso 1 1 d R . .
H6W H 0.6101 0.3909 0.2652 0.080 Uiso 1 1 d R . .
O8 O 0.7223(4) 0.5342(3) 0.1832(4) 0.1010(19) Uani 1 1 d . . .
H7W H 0.7658 0.5575 0.1519 0.151 Uiso 1 1 d R . .
H8W H 0.7097 0.5916 0.1955 0.151 Uiso 1 1 d R . .
N1 N 0.5830(4) 0.6317(3) 0.3925(3) 0.0437(13) Uani 1 1 d . . .
N2 N 0.6557(4) 0.8142(4) 0.4251(4) 0.0528(15) Uani 1 1 d . . .
N3 N 0.3701(4) 0.7544(3) 0.2700(3) 0.0388(13) Uani 1 1 d . . .
N4 N 0.3053(4) 0.6075(3) 0.2523(3) 0.0404(13) Uani 1 1 d . . .
N5 N 0.3990(4) 0.5994(3) 0.2975(3) 0.0405(13) Uani 1 1 d . . .
N6 N 0.1302(4) 0.6662(3) 0.1693(3) 0.0450(14) Uani 1 1 d . . .
N7 N 0.0839(4) 0.3483(4) 0.1724(4) 0.0532(15) Uani 1 1 d . . .
N8 N 0.0139(5) 0.1632(4) 0.1423(4) 0.0667(17) Uani 1 1 d . . .
N9 N 0.2996(4) 0.2318(3) 0.2946(3) 0.0429(13) Uani 1 1 d . . .
N10 N 0.3584(4) 0.3807(3) 0.3151(3) 0.0381(12) Uani 1 1 d . . .
N11 N 0.2688(4) 0.3848(3) 0.2651(4) 0.0466(14) Uani 1 1 d . . .
N12 N 0.5229(4) 0.3262(3) 0.4219(3) 0.0430(13) Uani 1 1 d . . .
C1 C 0.6708(5) 0.6480(4) 0.4412(4) 0.0495(17) Uani 1 1 d . . .
H1 H 0.7088 0.5967 0.4652 0.059 Uiso 1 1 calc R . .
C2 C 0.7062(5) 0.7362(5) 0.4567(4) 0.0483(17) Uani 1 1 d . . .
H2 H 0.7683 0.7438 0.4909 0.058 Uiso 1 1 calc R . .
C3 C 0.5666(5) 0.7981(4) 0.3763(4) 0.0455(16) Uani 1 1 d . . .
H3 H 0.5277 0.8493 0.3539 0.055 Uiso 1 1 calc R . .
C4 C 0.5318(4) 0.7075(4) 0.3587(4) 0.0361(15) Uani 1 1 d . . .
C5 C 0.4346(4) 0.6891(4) 0.3082(4) 0.0344(14) Uani 1 1 d . . .
C6 C 0.2917(5) 0.7007(4) 0.2371(4) 0.0392(15) Uani 1 1 d . . .
C7 C 0.1954(5) 0.7361(4) 0.1908(4) 0.0430(16) Uani 1 1 d . . .
C8 C 0.1745(5) 0.8309(4) 0.1757(5) 0.059(2) Uani 1 1 d . . .
H8 H 0.2228 0.8771 0.1915 0.071 Uiso 1 1 calc R . .
C9 C 0.0808(6) 0.8553(5) 0.1368(5) 0.069(2) Uani 1 1 d . . .
H9 H 0.0636 0.9187 0.1269 0.083 Uiso 1 1 calc R . .
C10 C 0.0130(5) 0.7856(6) 0.1128(5) 0.063(2) Uani 1 1 d . . .
H10 H -0.0505 0.8009 0.0849 0.076 Uiso 1 1 calc R . .
C11 C 0.0391(5) 0.6906(5) 0.1302(4) 0.0502(17) Uani 1 1 d . . .
C12 C -0.0276(6) 0.6060(6) 0.1114(6) 0.078(2) Uani 1 1 d . . .
C13 C -0.0060(5) 0.3284(6) 0.1280(5) 0.068(2) Uani 1 1 d . . .
H13 H -0.0463 0.3784 0.1049 0.082 Uiso 1 1 calc R . .
C14 C -0.0416(6) 0.2377(6) 0.1150(5) 0.065(2) Uani 1 1 d . . .
H14 H -0.1061 0.2283 0.0863 0.078 Uiso 1 1 calc R . .
C15 C 0.1030(5) 0.1810(5) 0.1877(5) 0.062(2) Uani 1 1 d . . .
H15 H 0.1432 0.1304 0.2096 0.074 Uiso 1 1 calc R . .
C16 C 0.1379(5) 0.2728(5) 0.2034(4) 0.0468(17) Uani 1 1 d . . .
C17 C 0.2342(5) 0.2951(4) 0.2546(4) 0.0457(17) Uani 1 1 d . . .
C18 C 0.3755(5) 0.2870(4) 0.3317(4) 0.0395(15) Uani 1 1 d . . .
C19 C 0.4663(5) 0.2545(4) 0.3855(4) 0.0436(16) Uani 1 1 d . . .
C20 C 0.4949(5) 0.1610(4) 0.3979(4) 0.0531(18) Uani 1 1 d . . .
H20 H 0.4541 0.1120 0.3733 0.064 Uiso 1 1 calc R . .
C21 C 0.5858(5) 0.1425(4) 0.4478(5) 0.0569(19) Uani 1 1 d . . .
H21 H 0.6077 0.0803 0.4569 0.068 Uiso 1 1 calc R . .
C22 C 0.6441(5) 0.2168(5) 0.4842(4) 0.0587(19) Uani 1 1 d . . .
H22 H 0.7058 0.2051 0.5176 0.070 Uiso 1 1 calc R . .
C23 C 0.6107(5) 0.3076(4) 0.4708(4) 0.0462(16) Uani 1 1 d . . .
C24 C 0.6600(5) 0.3962(5) 0.5105(4) 0.0504(18) Uani 1 1 d . . .

loop_
_atom_site_aniso_label
_atom_site_aniso_U_11
_atom_site_aniso_U_22
_atom_site_aniso_U_33
_atom_site_aniso_U_23
_atom_site_aniso_U_13
_atom_site_aniso_U_12
Mn1 0.0395(6) 0.0306(5) 0.0371(5) -0.0010(4) -0.0008(4) 0.0021(4)
Mn2 0.0510(6) 0.0363(6) 0.0523(6) -0.0030(5) -0.0008(5) 0.0014(4)
O1 0.071(3) 0.054(3) 0.126(5) -0.004(3) -0.029(3) 0.011(3)
O2 0.072(4) 0.105(5) 0.109(5) -0.031(3) -0.027(3) 0.016(3)
O3 0.050(3) 0.052(3) 0.037(2) 0.000(2) 0.000(2) 0.013(2)
O4 0.054(3) 0.083(4) 0.088(4) -0.022(3) -0.011(3) 0.011(3)
O5 0.062(3) 0.068(3) 0.058(3) 0.000(2) 0.006(2) -0.004(2)
O6 0.047(3) 0.053(3) 0.064(3) -0.006(2) 0.003(2) 0.006(2)
O7 0.064(3) 0.035(2) 0.063(3) -0.002(2) 0.021(2) 0.005(2)
O8 0.107(4) 0.045(3) 0.162(5) 0.014(3) 0.066(4) 0.006(3)
N1 0.051(3) 0.037(3) 0.043(3) 0.009(2) 0.006(3) 0.003(3)
N2 0.059(4) 0.045(4) 0.056(4) 0.008(3) 0.011(3) -0.010(3)
N3 0.039(3) 0.029(3) 0.047(3) 0.003(2) 0.000(3) -0.002(2)
N4 0.049(3) 0.033(3) 0.038(3) 0.004(2) 0.001(3) 0.003(2)
N5 0.043(3) 0.037(3) 0.040(3) 0.004(2) 0.002(3) 0.000(2)
N6 0.044(3) 0.043(3) 0.047(3) -0.005(3) 0.001(3) 0.001(3)
N7 0.054(4) 0.039(3) 0.066(4) 0.008(3) 0.006(3) 0.005(3)
N8 0.067(5) 0.066(4) 0.063(4) 0.001(3) -0.008(3) -0.022(4)
N9 0.044(3) 0.039(3) 0.045(3) -0.006(2) 0.000(3) -0.002(3)
N10 0.042(3) 0.033(3) 0.039(3) -0.009(2) 0.002(3) -0.003(2)
N11 0.052(4) 0.031(3) 0.056(4) -0.009(3) 0.002(3) -0.003(3)
N12 0.052(4) 0.037(3) 0.040(3) -0.001(2) 0.009(3) 0.006(3)
C1 0.044(4) 0.044(4) 0.056(4) 0.015(3) -0.011(4) -0.001(3)
C2 0.043(4) 0.060(5) 0.041(4) 0.013(3) 0.001(3) -0.009(4)
C3 0.047(4) 0.038(4) 0.051(4) 0.004(3) 0.003(3) -0.009(3)
C4 0.040(4) 0.034(4) 0.037(4) 0.001(3) 0.015(3) -0.007(3)
C5 0.039(4) 0.032(3) 0.033(4) 0.000(3) 0.008(3) -0.002(3)
C6 0.040(4) 0.043(4) 0.034(4) 0.002(3) 0.002(3) 0.005(3)
C7 0.057(5) 0.044(4) 0.028(4) 0.000(3) 0.006(3) -0.001(3)
C8 0.050(5) 0.042(4) 0.084(5) 0.005(4) 0.003(4) 0.011(3)
C9 0.058(5) 0.054(5) 0.093(6) 0.007(4) -0.003(5) 0.007(4)
C10 0.045(5) 0.079(6) 0.063(5) 0.001(4) 0.001(4) 0.011(4)
C11 0.051(5) 0.050(4) 0.050(4) 0.001(3) 0.008(4) -0.004(4)
C12 0.060(6) 0.089(7) 0.082(6) -0.006(5) -0.006(5) 0.008(5)
C13 0.049(5) 0.074(6) 0.078(6) 0.006(4) -0.010(4) -0.001(4)
C14 0.060(5) 0.073(6) 0.058(5) 0.006(4) -0.005(4) -0.020(4)
C15 0.061(5) 0.043(4) 0.081(6) -0.005(4) 0.002(4) -0.010(4)
C16 0.046(4) 0.052(4) 0.045(4) 0.002(3) 0.017(3) -0.004(4)
C17 0.048(4) 0.032(4) 0.057(4) -0.003(3) 0.007(4) 0.006(3)
C18 0.042(4) 0.041(4) 0.037(4) -0.003(3) 0.012(3) -0.001(3)
C19 0.050(4) 0.041(4) 0.040(4) -0.006(3) 0.007(3) -0.001(3)
C20 0.064(5) 0.037(4) 0.058(5) 0.001(3) 0.004(4) 0.009(3)
C21 0.066(5) 0.031(4) 0.076(5) 0.001(4) 0.015(4) 0.012(4)
C22 0.056(5) 0.059(5) 0.061(5) 0.002(4) 0.007(4) 0.011(4)
C23 0.046(4) 0.045(4) 0.048(4) -0.007(3) 0.010(3) 0.006(3)
C24 0.048(5) 0.061(5) 0.039(4) -0.004(3) -0.006(3) 0.002(4)

loop_
_atom_type_symbol
_atom_type_description
_atom_type_scat_dispersion_real
_atom_type_scat_dispersion_imag
_atom_type_scat_source
C C 0.0033 0.0016 'International Tables Vol C Tables 4.2.6.8 and 6.1.1.4'
H H 0.0000 0.0000 'International Tables Vol C Tables 4.2.6.8 and 6.1.1.4'
N N 0.0061 0.0033 'International Tables Vol C Tables 4.2.6.8 and 6.1.1.4'
O O 0.0106 0.0060 'International Tables Vol C Tables 4.2.6.8 and 6.1.1.4'
Mn Mn 0.3368 0.7283 'International Tables Vol C Tables 4.2.6.8 and 6.1.1.4'

loop_
_geom_angle_atom_site_label_1
_geom_angle_atom_site_label_2
_geom_angle_atom_site_label_3
_geom_angle
_geom_angle_site_symmetry_1
_geom_angle_site_symmetry_3
O3 Mn1 O7 173.03(14) 3_666 .
O3 Mn1 N5 85.06(16) 3_666 .
O7 Mn1 N5 97.51(16) . .
O3 Mn1 N10 93.59(16) 3_666 .
O7 Mn1 N10 93.00(16) . .
N5 Mn1 N10 87.40(18) . .
O3 Mn1 N12 101.10(16) 3_666 .
O7 Mn1 N12 79.04(15) . .
N5 Mn1 N12 156.96(18) . .
N10 Mn1 N12 70.18(18) . .
O3 Mn1 O3 77.86(15) 3_666 .
O7 Mn1 O3 95.95(14) . .
N5 Mn1 O3 136.28(16) . .
N10 Mn1 O3 133.13(16) . .
N12 Mn1 O3 66.65(16) . .
O3 Mn1 N1 91.48(15) 3_666 .
O7 Mn1 N1 83.34(15) . .
N5 Mn1 N1 70.24(17) . .
N10 Mn1 N1 156.55(17) . .
N12 Mn1 N1 131.05(18) . .
O3 Mn1 N1 70.32(15) . .
O6 Mn2 O5 171.76(15) . .
O6 Mn2 O1 91.53(18) . .
O5 Mn2 O1 92.56(18) . .
O6 Mn2 N6 95.71(16) . .
O5 Mn2 N6 92.42(17) . .
O1 Mn2 N6 69.10(19) . .
O6 Mn2 N11 81.97(16) . .
O5 Mn2 N11 90.22(17) . .
O1 Mn2 N11 138.17(19) . .
N6 Mn2 N11 152.45(18) . .
O6 Mn2 N4 89.50(15) . .
O5 Mn2 N4 92.35(16) . .
O1 Mn2 N4 137.18(17) . .
N6 Mn2 N4 68.20(18) . .
N11 Mn2 N4 84.30(18) . .
O6 Mn2 N7 90.93(16) . .
O5 Mn2 N7 83.78(16) . .
O1 Mn2 N7 69.89(18) . .
N6 Mn2 N7 138.6(2) . .
N11 Mn2 N7 68.96(18) . .
N4 Mn2 N7 152.91(17) . .
C12 O1 Mn2 121.1(5) . .
C24 O3 Mn1 125.1(4) . 3_666
C24 O3 Mn1 113.3(3) . .
Mn1 O3 Mn1 102.14(15) 3_666 .
Mn2 O5 H1W 109.7 . .
Mn2 O5 H2W 108.7 . .
H1W O5 H2W 130.1 . .
Mn2 O6 H3W 109.5 . .
Mn2 O6 H4W 124.9 . .
H3W O6 H4W 114.3 . .
Mn1 O7 H5W 110.2 . .
Mn1 O7 H6W 129.4 . .
H5W O7 H6W 120.4 . .
H7W O8 H8W 85.0 . .
C1 N1 C4 116.8(5) . .
C1 N1 Mn1 129.3(4) . .
C4 N1 Mn1 112.8(4) . .
C3 N2 C2 115.4(5) . .
C5 N3 C6 101.9(5) . .
C6 N4 N5 105.3(4) . .
C6 N4 Mn2 116.0(4) . .
N5 N4 Mn2 138.6(3) . .
C5 N5 N4 105.9(4) . .
C5 N5 Mn1 118.4(4) . .
N4 N5 Mn1 133.9(3) . .
C7 N6 C11 117.3(5) . .
C7 N6 Mn2 123.4(4) . .
C11 N6 Mn2 119.3(4) . .
C13 N7 C16 115.1(6) . .
C13 N7 Mn2 128.7(5) . .
C16 N7 Mn2 116.2(4) . .
C14 N8 C15 116.6(6) . .
C17 N9 C18 102.8(5) . .
N11 N10 C18 105.3(5) . .
N11 N10 Mn1 139.0(4) . .
C18 N10 Mn1 115.8(4) . .
N10 N11 C17 107.4(5) . .
N10 N11 Mn2 135.0(4) . .
C17 N11 Mn2 117.5(4) . .
C23 N12 C19 119.6(5) . .
C23 N12 Mn1 119.9(4) . .
C19 N12 Mn1 119.6(4) . .
N1 C1 C2 121.8(6) . .
N1 C1 H1 119.1 . .
C2 C1 H1 119.1 . .
C1 C2 N2 122.9(6) . .
C1 C2 H2 118.6 . .
N2 C2 H2 118.6 . .
N2 C3 C4 121.5(6) . .
N2 C3 H3 119.3 . .
C4 C3 H3 119.3 . .
N1 C4 C3 121.6(6) . .
N1 C4 C5 116.3(5) . .
C3 C4 C5 122.0(5) . .
N3 C5 N5 112.9(5) . .
N3 C5 C4 126.3(5) . .
N5 C5 C4 120.8(5) . .
N4 C6 N3 113.9(5) . .
N4 C6 C7 120.2(6) . .
N3 C6 C7 125.9(6) . .
N6 C7 C8 124.2(6) . .
N6 C7 C6 112.2(6) . .
C8 C7 C6 123.6(6) . .
C9 C8 C7 118.2(7) . .
C9 C8 H8 120.9 . .
C7 C8 H8 120.9 . .
C10 C9 C8 119.0(7) . .
C10 C9 H9 120.5 . .
C8 C9 H9 120.5 . .
C9 C10 C11 119.8(7) . .
C9 C10 H10 120.1 . .
C11 C10 H10 120.1 . .
N6 C11 C10 121.5(6) . .
N6 C11 C12 112.0(6) . .
C10 C11 C12 126.5(7) . .
O1 C12 O2 125.0(8) . .
O1 C12 C11 118.3(7) . .
O2 C12 C11 116.8(8) . .
N7 C13 C14 123.1(7) . .
N7 C13 H13 118.4 . .
C14 C13 H13 118.4 . .
N8 C14 C13 121.4(7) . .
N8 C14 H14 119.3 . .
C13 C14 H14 119.3 . .
N8 C15 C16 121.9(7) . .
N8 C15 H15 119.0 . .
C16 C15 H15 119.0 . .
N7 C16 C15 121.7(7) . .
N7 C16 C17 114.8(6) . .
C15 C16 C17 123.5(6) . .
N9 C17 N11 111.9(6) . .
N9 C17 C16 125.7(6) . .
N11 C17 C16 122.4(6) . .
N9 C18 N10 112.5(5) . .
N9 C18 C19 126.1(6) . .
N10 C18 C19 121.3(5) . .
N12 C19 C20 122.0(6) . .
N12 C19 C18 112.6(5) . .
C20 C19 C18 125.4(6) . .
C21 C20 C19 118.0(6) . .
C21 C20 H20 121.0 . .
C19 C20 H20 121.0 . .
C20 C21 C22 119.6(6) . .
C20 C21 H21 120.2 . .
C22 C21 H21 120.2 . .
C23 C22 C21 119.6(7) . .
C23 C22 H22 120.2 . .
C21 C22 H22 120.2 . .
N12 C23 C22 121.2(6) . .
N12 C23 C24 111.7(6) . .
C22 C23 C24 126.9(7) . .
O4 C24 O3 125.6(6) . .
O4 C24 C23 117.4(6) . .
O3 C24 C23 117.0(6) . .

loop_
_geom_bond_atom_site_label_1
_geom_bond_atom_site_label_2
_geom_bond_distance
_geom_bond_site_symmetry_2
Mn1 O3 2.208(4) 3_666
Mn1 O7 2.224(4) .
Mn1 N5 2.246(5) .
Mn1 N10 2.308(5) .
Mn1 N12 2.347(5) .
Mn1 O3 2.399(4) .
Mn1 N1 2.500(5) .
Mn2 O6 2.186(4) .
Mn2 O5 2.211(4) .
Mn2 O1 2.258(5) .
Mn2 N6 2.333(5) .
Mn2 N11 2.340(5) .
Mn2 N4 2.408(5) .
Mn2 N7 2.504(5) .
O1 C12 1.266(8) .
O2 C12 1.274(8) .
O3 C24 1.310(7) .
O3 Mn1 2.208(4) 3_666
O4 C24 1.216(7) .
O5 H1W 0.8500 .
O5 H2W 0.8500 .
O6 H3W 0.8200 .
O6 H4W 0.8646 .
O7 H5W 0.8500 .
O7 H6W 0.8500 .
O8 H7W 0.8504 .
O8 H8W 0.8500 .
N1 C1 1.330(7) .
N1 C4 1.335(7) .
N2 C3 1.344(7) .
N2 C2 1.348(7) .
N3 C5 1.343(6) .
N3 C6 1.343(7) .
N4 C6 1.342(7) .
N4 N5 1.361(6) .
N5 C5 1.354(6) .
N6 C7 1.333(7) .
N6 C11 1.338(7) .
N7 C13 1.337(7) .
N7 C16 1.339(7) .
N8 C14 1.324(8) .
N8 C15 1.328(7) .
N9 C17 1.340(7) .
N9 C18 1.349(7) .
N10 N11 1.339(6) .
N10 C18 1.358(7) .
N11 C17 1.349(7) .
N12 C23 1.336(7) .
N12 C19 1.340(7) .
C1 C2 1.342(8) .
C1 H1 0.9300 .
C2 H2 0.9300 .
C3 C4 1.375(7) .
C3 H3 0.9300 .
C4 C5 1.453(7) .
C6 C7 1.480(8) .
C7 C8 1.379(8) .
C8 C9 1.368(8) .
C8 H8 0.9300 .
C9 C10 1.359(9) .
C9 H9 0.9300 .
C10 C11 1.400(9) .
C10 H10 0.9300 .
C11 C12 1.499(10) .
C13 C14 1.370(9) .
C13 H13 0.9300 .
C14 H14 0.9300 .
C15 C16 1.386(8) .
C15 H15 0.9300 .
C16 C17 1.458(8) .
C18 C19 1.451(8) .
C19 C20 1.379(8) .
C20 C21 1.377(8) .
C20 H20 0.9300 .
C21 C22 1.380(8) .
C21 H21 0.9300 .
C22 C23 1.363(8) .
C22 H22 0.9300 .
C23 C24 1.501(8) .

loop_
_geom_hbond_atom_site_label_D
_geom_hbond_atom_site_label_H
_geom_hbond_atom_site_label_A
_geom_hbond_distance_DH
_geom_hbond_distance_HA
_geom_hbond_distance_DA
_geom_hbond_angle_DHA
_geom_hbond_site_symmetry_A
O8 H7W O2 0.85 2.33 3.179(8) 179.2 1_655
O8 H8W N9 0.85 1.99 2.823(7) 168.0 2_655
O7 H6W N3 0.85 2.02 2.844(6) 163.8 2_645
O7 H5W O8 0.85 2.08 2.730(6) 132.7 .
O6 H4W O4 0.86 1.92 2.726(6) 154.5 3_666
O6 H3W N8 0.82 2.19 2.846(7) 137.2 2
O5 H2W O2 0.85 2.11 2.725(7) 129.0 3_565
O5 H1W N2 0.85 2.11 2.911(7) 156.8 2_645

loop_
_geom_torsion_atom_site_label_1
_geom_torsion_atom_site_label_2
_geom_torsion_atom_site_label_3
_geom_torsion_atom_site_label_4
_geom_torsion
_geom_torsion_site_symmetry_1
_geom_torsion_site_symmetry_2
_geom_torsion_site_symmetry_3
_geom_torsion_site_symmetry_4
O6 Mn2 O1 C12 99.4(6) . . . .
O5 Mn2 O1 C12 -87.8(6) . . . .
N6 Mn2 O1 C12 3.9(6) . . . .
N11 Mn2 O1 C12 179.1(6) . . . .
N4 Mn2 O1 C12 8.5(7) . . . .
N7 Mn2 O1 C12 -170.2(6) . . . .
O3 Mn1 O3 C24 137.2(5) 3_666 . . .
O7 Mn1 O3 C24 -46.0(4) . . . .
N5 Mn1 O3 C24 -153.4(4) . . . .
N10 Mn1 O3 C24 53.8(5) . . . .
N12 Mn1 O3 C24 29.3(4) . . . .
N1 Mn1 O3 C24 -126.7(4) . . . .
O3 Mn1 O3 Mn1 0.0 3_666 . . 3_666
O7 Mn1 O3 Mn1 176.76(16) . . . 3_666
N5 Mn1 O3 Mn1 69.4(3) . . . 3_666
N10 Mn1 O3 Mn1 -83.5(2) . . . 3_666
N12 Mn1 O3 Mn1 -107.90(19) . . . 3_666
N1 Mn1 O3 Mn1 96.03(18) . . . 3_666
O3 Mn1 N1 C1 93.2(5) 3_666 . . .
O7 Mn1 N1 C1 -82.1(5) . . . .
N5 Mn1 N1 C1 177.4(6) . . . .
N10 Mn1 N1 C1 -164.3(5) . . . .
N12 Mn1 N1 C1 -12.9(6) . . . .
O3 Mn1 N1 C1 16.7(5) . . . .
O3 Mn1 N1 C4 -74.0(4) 3_666 . . .
O7 Mn1 N1 C4 110.7(4) . . . .
N5 Mn1 N1 C4 10.2(4) . . . .
N10 Mn1 N1 C4 28.5(6) . . . .
N12 Mn1 N1 C4 179.9(3) . . . .
O3 Mn1 N1 C4 -150.5(4) . . . .
O6 Mn2 N4 C6 -95.9(4) . . . .
O5 Mn2 N4 C6 92.2(4) . . . .
O1 Mn2 N4 C6 -4.2(5) . . . .
N6 Mn2 N4 C6 0.5(4) . . . .
N11 Mn2 N4 C6 -177.9(4) . . . .
N7 Mn2 N4 C6 173.1(4) . . . .
O6 Mn2 N4 N5 80.8(6) . . . .
O5 Mn2 N4 N5 -91.2(6) . . . .
O1 Mn2 N4 N5 172.5(5) . . . .
N6 Mn2 N4 N5 177.1(6) . . . .
N11 Mn2 N4 N5 -1.2(5) . . . .
N7 Mn2 N4 N5 -10.3(8) . . . .
C6 N4 N5 C5 1.3(6) . . . .
Mn2 N4 N5 C5 -175.5(4) . . . .
C6 N4 N5 Mn1 165.2(4) . . . .
Mn2 N4 N5 Mn1 -11.7(9) . . . .
O3 Mn1 N5 C5 83.3(4) 3_666 . . .
O7 Mn1 N5 C5 -90.2(4) . . . .
N10 Mn1 N5 C5 177.1(4) . . . .
N12 Mn1 N5 C5 -169.8(4) . . . .
O3 Mn1 N5 C5 16.6(5) . . . .
N1 Mn1 N5 C5 -10.1(4) . . . .
O3 Mn1 N5 N4 -79.0(5) 3_666 . . .
O7 Mn1 N5 N4 107.5(5) . . . .
N10 Mn1 N5 N4 14.8(5) . . . .
N12 Mn1 N5 N4 27.9(8) . . . .
O3 Mn1 N5 N4 -145.7(4) . . . .
N1 Mn1 N5 N4 -172.4(5) . . . .
O6 Mn2 N6 C7 86.9(5) . . . .
O5 Mn2 N6 C7 -91.9(5) . . . .
O1 Mn2 N6 C7 176.3(5) . . . .
N11 Mn2 N6 C7 3.3(7) . . . .
N4 Mn2 N6 C7 -0.3(4) . . . .
N7 Mn2 N6 C7 -175.2(4) . . . .
O6 Mn2 N6 C11 -90.5(5) . . . .
O5 Mn2 N6 C11 90.8(5) . . . .
O1 Mn2 N6 C11 -1.0(5) . . . .
N11 Mn2 N6 C11 -174.1(4) . . . .
N4 Mn2 N6 C11 -177.7(5) . . . .
N7 Mn2 N6 C11 7.4(6) . . . .
O6 Mn2 N7 C13 98.6(6) . . . .
O5 Mn2 N7 C13 -87.7(6) . . . .
O1 Mn2 N7 C13 7.3(6) . . . .
N6 Mn2 N7 C13 -1.1(7) . . . .
N11 Mn2 N7 C13 179.6(6) . . . .
N4 Mn2 N7 C13 -170.7(5) . . . .
O6 Mn2 N7 C16 -82.9(5) . . . .
O5 Mn2 N7 C16 90.7(5) . . . .
O1 Mn2 N7 C16 -174.2(5) . . . .
N6 Mn2 N7 C16 177.3(4) . . . .
N11 Mn2 N7 C16 -1.9(4) . . . .
N4 Mn2 N7 C16 7.8(7) . . . .
O3 Mn1 N10 N11 75.2(6) 3_666 . . .
O7 Mn1 N10 N11 -107.0(6) . . . .
N5 Mn1 N10 N11 -9.6(6) . . . .
N12 Mn1 N10 N11 175.8(6) . . . .
O3 Mn1 N10 N11 151.9(5) . . . .
N1 Mn1 N10 N11 -26.9(8) . . . .
O3 Mn1 N10 C18 -103.5(4) 3_666 . . .
O7 Mn1 N10 C18 74.3(4) . . . .
N5 Mn1 N10 C18 171.6(4) . . . .
N12 Mn1 N10 C18 -3.0(4) . . . .
O3 Mn1 N10 C18 -26.8(5) . . . .
N1 Mn1 N10 C18 154.4(4) . . . .
C18 N10 N11 C17 1.1(6) . . . .
Mn1 N10 N11 C17 -177.7(5) . . . .
C18 N10 N11 Mn2 178.5(4) . . . .
Mn1 N10 N11 Mn2 -0.3(9) . . . .
O6 Mn2 N11 N10 -83.2(5) . . . .
O5 Mn2 N11 N10 99.5(5) . . . .
O1 Mn2 N11 N10 -166.5(5) . . . .
N6 Mn2 N11 N10 3.8(8) . . . .
N4 Mn2 N11 N10 7.1(5) . . . .
N7 Mn2 N11 N10 -177.3(6) . . . .
O6 Mn2 N11 C17 94.0(5) . . . .
O5 Mn2 N11 C17 -83.4(5) . . . .
O1 Mn2 N11 C17 10.7(6) . . . .
N6 Mn2 N11 C17 -179.0(4) . . . .
N4 Mn2 N11 C17 -175.7(5) . . . .
N7 Mn2 N11 C17 -0.1(4) . . . .
O3 Mn1 N12 C23 -94.5(4) 3_666 . . .
O7 Mn1 N12 C23 78.4(4) . . . .
N5 Mn1 N12 C23 161.8(5) . . . .
N10 Mn1 N12 C23 175.6(5) . . . .
O3 Mn1 N12 C23 -23.1(4) . . . .
N1 Mn1 N12 C23 7.3(5) . . . .
O3 Mn1 N12 C19 96.4(4) 3_666 . . .
O7 Mn1 N12 C19 -90.7(4) . . . .
N5 Mn1 N12 C19 -7.4(7) . . . .
N10 Mn1 N12 C19 6.5(4) . . . .
O3 Mn1 N12 C19 167.8(5) . . . .
N1 Mn1 N12 C19 -161.8(4) . . . .
C4 N1 C1 C2 0.7(9) . . . .
Mn1 N1 C1 C2 -166.1(5) . . . .
N1 C1 C2 N2 0.5(10) . . . .
C3 N2 C2 C1 -0.1(9) . . . .
C2 N2 C3 C4 -1.5(8) . . . .
C1 N1 C4 C3 -2.2(8) . . . .
Mn1 N1 C4 C3 166.7(4) . . . .
C1 N1 C4 C5 -178.0(5) . . . .
Mn1 N1 C4 C5 -9.1(6) . . . .
N2 C3 C4 N1 2.7(9) . . . .
N2 C3 C4 C5 178.3(5) . . . .
C6 N3 C5 N5 1.4(6) . . . .
C6 N3 C5 C4 -176.8(5) . . . .
N4 N5 C5 N3 -1.8(6) . . . .
Mn1 N5 C5 N3 -168.6(4) . . . .
N4 N5 C5 C4 176.6(5) . . . .
Mn1 N5 C5 C4 9.7(7) . . . .
N1 C4 C5 N3 178.7(5) . . . .
C3 C4 C5 N3 2.9(9) . . . .
N1 C4 C5 N5 0.6(8) . . . .
C3 C4 C5 N5 -175.2(5) . . . .
N5 N4 C6 N3 -0.5(7) . . . .
Mn2 N4 C6 N3 177.2(4) . . . .
N5 N4 C6 C7 -178.3(5) . . . .
Mn2 N4 C6 C7 -0.7(7) . . . .
C5 N3 C6 N4 -0.5(7) . . . .
C5 N3 C6 C7 177.2(5) . . . .
C11 N6 C7 C8 0.3(9) . . . .
Mn2 N6 C7 C8 -177.1(5) . . . .
C11 N6 C7 C6 177.5(5) . . . .
Mn2 N6 C7 C6 0.1(7) . . . .
N4 C6 C7 N6 0.4(8) . . . .
N3 C6 C7 N6 -177.1(5) . . . .
N4 C6 C7 C8 177.6(6) . . . .
N3 C6 C7 C8 0.1(10) . . . .
N6 C7 C8 C9 0.5(10) . . . .
C6 C7 C8 C9 -176.4(6) . . . .
C7 C8 C9 C10 -1.5(11) . . . .
C8 C9 C10 C11 1.6(11) . . . .
C7 N6 C11 C10 -0.2(9) . . . .
Mn2 N6 C11 C10 177.3(5) . . . .
C7 N6 C11 C12 -178.8(6) . . . .
Mn2 N6 C11 C12 -1.3(8) . . . .
C9 C10 C11 N6 -0.8(11) . . . .
C9 C10 C11 C12 177.6(7) . . . .
Mn2 O1 C12 O2 173.3(6) . . . .
Mn2 O1 C12 C11 -6.0(10) . . . .
N6 C11 C12 O1 4.6(10) . . . .
C10 C11 C12 O1 -173.9(7) . . . .
N6 C11 C12 O2 -174.7(6) . . . .
C10 C11 C12 O2 6.8(12) . . . .
C16 N7 C13 C14 0.3(10) . . . .
Mn2 N7 C13 C14 178.8(5) . . . .
C15 N8 C14 C13 4.0(11) . . . .
N7 C13 C14 N8 -3.3(12) . . . .
C14 N8 C15 C16 -1.9(10) . . . .
C13 N7 C16 C15 1.7(9) . . . .
Mn2 N7 C16 C15 -176.9(5) . . . .
C13 N7 C16 C17 -177.9(6) . . . .
Mn2 N7 C16 C17 3.5(7) . . . .
N8 C15 C16 N7 -1.0(10) . . . .
N8 C15 C16 C17 178.6(6) . . . .
C18 N9 C17 N11 1.1(7) . . . .
C18 N9 C17 C16 179.6(6) . . . .
N10 N11 C17 N9 -1.4(7) . . . .
Mn2 N11 C17 N9 -179.3(4) . . . .
N10 N11 C17 C16 -180.0(6) . . . .
Mn2 N11 C17 C16 2.1(8) . . . .
N7 C16 C17 N9 177.8(6) . . . .
C15 C16 C17 N9 -1.8(10) . . . .
N7 C16 C17 N11 -3.8(9) . . . .
C15 C16 C17 N11 176.6(6) . . . .
C17 N9 C18 N10 -0.3(7) . . . .
C17 N9 C18 C19 178.5(6) . . . .
N11 N10 C18 N9 -0.5(7) . . . .
Mn1 N10 C18 N9 178.6(4) . . . .
N11 N10 C18 C19 -179.4(5) . . . .
Mn1 N10 C18 C19 -0.3(7) . . . .
C23 N12 C19 C20 1.0(9) . . . .
Mn1 N12 C19 C20 170.2(5) . . . .
C23 N12 C19 C18 -177.7(5) . . . .
Mn1 N12 C19 C18 -8.6(7) . . . .
N9 C18 C19 N12 -172.9(5) . . . .
N10 C18 C19 N12 5.9(8) . . . .
N9 C18 C19 C20 8.4(10) . . . .
N10 C18 C19 C20 -172.9(6) . . . .
N12 C19 C20 C21 -1.4(10) . . . .
C18 C19 C20 C21 177.2(6) . . . .
C19 C20 C21 C22 0.6(10) . . . .
C20 C21 C22 C23 0.5(10) . . . .
C19 N12 C23 C22 0.2(9) . . . .
Mn1 N12 C23 C22 -168.9(5) . . . .
C19 N12 C23 C24 -176.5(5) . . . .
Mn1 N12 C23 C24 14.4(7) . . . .
C21 C22 C23 N12 -0.9(10) . . . .
C21 C22 C23 C24 175.2(7) . . . .
Mn1 O3 C24 O4 -87.9(8) 3_666 . . .
Mn1 O3 C24 O4 146.4(6) . . . .
Mn1 O3 C24 C23 91.5(6) 3_666 . . .
Mn1 O3 C24 C23 -34.2(7) . . . .
N12 C23 C24 O4 -166.3(6) . . . .
C22 C23 C24 O4 17.2(10) . . . .
N12 C23 C24 O3 14.2(8) . . . .
C22 C23 C24 O3 -162.3(6) . . . .
